data_1575121
loop_
_publ_author_name
'James, Charles A.'
'Swindells, Jessica E.'
'Ellis, Harry'
'Arjariya, Richa'
'Jarvis, Samuel P.'
'Brookfield, Adam'
'Fielden, John'

_publ_section_title
;
 Anion controlled selectivity in oxygen reduction catalysed by a dinuclear
 cobalt N,O-Schiff base complex.
;
_journal_issue 70
_journal_name_full 'Chemical communications (Cambridge, England)'
_journal_page_first 13201
_journal_page_last 13204
_journal_paper_doi 10.1039/d5cc02476e
_journal_volume 61
_journal_year 2025
_chemical_formula_moiety 'C64 H62 Co4 N4 O12, 2(B F4), 4(C H4 O)'
_chemical_formula_sum 'C68 H78 B2 Co4 F8 N4 O16'
_chemical_formula_weight 1616.68
_space_group_crystal_system triclinic
_space_group_IT_number 2
_space_group_name_Hall '-P 1'
_space_group_name_H-M_alt 'P -1'
_atom_sites_solution_hydrogens mixed
_audit_creation_date 2025-07-07
_audit_creation_method
;
Olex2 1.5
(compiled 2022.04.07 svn.rca3783a0 for OlexSys, GUI svn.r6498)
;
_audit_update_record
;
2025-07-08 deposited with the CCDC.	2025-07-18 downloaded from the CCDC.
;
_cell_angle_alpha 97.2080(10)
_cell_angle_beta 97.696(2)
_cell_angle_gamma 108.398(2)
_cell_formula_units_Z 2
_cell_length_a 12.7253(2)
_cell_length_b 13.2722(2)
_cell_length_c 22.5229(4)
_cell_measurement_reflns_used 26202
_cell_measurement_temperature 100.00(10)
_cell_measurement_theta_max 31.1100
_cell_measurement_theta_min 1.9340
_cell_volume 3519.64(11)
_computing_cell_refinement 'CrysAlisPro 1.171.41.115a (Rigaku OD, 2021)'
_computing_data_collection 'CrysAlisPro 1.171.41.115a (Rigaku OD, 2021)'
_computing_data_reduction 'CrysAlisPro 1.171.41.115a (Rigaku OD, 2021)'
_computing_molecular_graphics 'Olex2 1.5 (Dolomanov et al., 2009)'
_computing_publication_material 'Olex2 1.5 (Dolomanov et al., 2009)'
_computing_structure_refinement 'SHELXL 2018/3 (Sheldrick, 2015)'
_computing_structure_solution 'SHELXT 2018/2 (Sheldrick, 2018)'
_diffrn_ambient_temperature 100.00(10)
_diffrn_detector_area_resol_mean 10.0000
_diffrn_detector_type HyPix
_diffrn_measured_fraction_theta_full 1.000
_diffrn_measured_fraction_theta_max 0.800
_diffrn_measurement_details
;
List of Runs (angles in degrees, time in seconds):

  # Type    Start    End  Width  t~exp~   \w     \q     \k     \f   Frames
#--------------------------------------------------------------------------
  1  \w    -28.00  18.00   0.50   10.27    --    5.03 -57.00 -60.00   92
  2  \w     -7.00  72.00   0.50   10.27    --    5.03  37.00 -60.00  158
  3  \w    -21.00  22.00   0.50   10.27    --    5.03 -77.00 -90.00   86
  4  \w     -3.00  35.00   0.50   10.27    --    5.03  57.00  60.00   76
  5  \w     -1.00  37.00   0.50   10.27    --    5.03 -99.00 120.00   76
  6  \w     -2.00  39.00   0.50   10.27    --    5.03 -99.00-180.00   82
  7  \w    -16.00  17.00   0.50   10.27    --   -5.57 -77.00  90.00   66
  8  \w    -21.00  10.00   0.50   10.27    --   -5.57 -77.00  30.00   62
  9  \w    -20.00  12.00   0.50   10.27    --   -5.57 -77.00-120.00   64
 10  \w    -17.00  52.00   0.50   10.27    --   -5.57  19.00  60.00  138
 11  \w    -28.00  -2.00   0.50   10.27    --   -5.57  77.00  90.00   52
;
_diffrn_measurement_device 'four-circle diffractometer'
_diffrn_measurement_device_type 'XtaLAB Synergy, Dualflex, HyPix'
_diffrn_measurement_method '\w scans'
_diffrn_radiation_type MoK\a
_diffrn_radiation_wavelength 0.71073
_diffrn_reflns_av_R_equivalents 0.0449
_diffrn_reflns_av_unetI/netI 0.0472
_diffrn_reflns_Laue_measured_fraction_full 1.000
_diffrn_reflns_Laue_measured_fraction_max 0.800
_diffrn_reflns_limit_h_max 17
_diffrn_reflns_limit_h_min -18
_diffrn_reflns_limit_k_max 16
_diffrn_reflns_limit_k_min -18
_diffrn_reflns_limit_l_max 30
_diffrn_reflns_limit_l_min -29
_diffrn_reflns_number 57745
_diffrn_reflns_point_group_measured_fraction_full 1.000
_diffrn_reflns_point_group_measured_fraction_max 0.800
_diffrn_reflns_theta_full 25.242
_diffrn_reflns_theta_max 31.069
_diffrn_reflns_theta_min 1.855
_exptl_absorpt_coefficient_mu 1.017
_exptl_absorpt_correction_T_max 1.00000
_exptl_absorpt_correction_T_min 0.90675
_exptl_absorpt_correction_type multi-scan
_exptl_absorpt_process_details
;
CrysAlisPro 1.171.41.115a (Rigaku Oxford Diffraction, 2021)
Empirical absorption correction using spherical harmonics,
implemented in SCALE3 ABSPACK scaling algorithm.
;
_exptl_crystal_density_diffrn 1.525
_exptl_crystal_description block
_exptl_crystal_F_000 1664
_exptl_crystal_size_max 0.31
_exptl_crystal_size_mid 0.27
_exptl_crystal_size_min 0.25
_refine_diff_density_max 1.559
_refine_diff_density_min -0.543
_refine_diff_density_rms 0.107
_refine_ls_extinction_method none
_refine_ls_goodness_of_fit_ref 1.040
_refine_ls_hydrogen_treatment mixed
_refine_ls_matrix_type full
_refine_ls_number_parameters 957
_refine_ls_number_reflns 18079
_refine_ls_number_restraints 18
_refine_ls_restrained_S_all 1.041
_refine_ls_R_factor_all 0.0681
_refine_ls_R_factor_gt 0.0486
_refine_ls_shift/su_max 0.001
_refine_ls_shift/su_mean 0.000
_refine_ls_structure_factor_coef Fsqd
_refine_ls_weighting_details 'w=1/[\s^2^(Fo^2^)+(0.0780P)^2^+1.3111P] where P=(Fo^2^+2Fc^2^)/3'
_refine_ls_weighting_scheme calc
_refine_ls_wR_factor_gt 0.1282
_refine_ls_wR_factor_ref 0.1376
_reflns_Friedel_coverage 0.000
_reflns_number_gt 13508
_reflns_number_total 18079
_reflns_threshold_expression 'I > 2\s(I)'
_cod_data_source_file d5cc02476e2.cif
_cod_data_source_block Co4(MeBSIP)2(BF4)2
_cod_depositor_comments 'Adding full bibliography for 1575120--1575121.cif.'
_cod_database_code 1575121
_shelx_shelxl_version_number 2018/3
_shelx_space_group_comment
;
The symmetry employed for this shelxl refinement is uniquely defined
by the following loop, which should always be used as a source of
symmetry information in preference to the above space-group names.
They are only intended as comments.
;
_shelx_estimated_absorpt_t_max 0.785
_shelx_estimated_absorpt_t_min 0.743
_olex2_refinement_description
;
1. Fixed Uiso
 At 1.2 times of:
  All C(H) groups, All C(H,H) groups
 At 1.5 times of:
  All C(H,H,H) groups, All O(H) groups
2. Restrained distances
 O12-H12
 0.87 with sigma of 0.01
 O11-H11
 0.87 with sigma of 0.01
 C63-H11
 1.914334 with sigma of 0.02
 Co4-H12
 2.713754 with sigma of 0.02
 Co1-H11
 2.683979 with sigma of 0.02
 C64-H12
 1.920289 with sigma of 0.02
3. Uiso/Uaniso restraints and constraints
Uanis(F7) \\sim Ueq, Uanis(F8) \\sim Ueq: with sigma of 0.01 and sigma for
terminal atoms of 0.02
4. Others
 Fixed Sof: F5(0.45) F7(0.45) F5B(0.55) F7B(0.55)
5.a Ternary CH refined with riding coordinates:
 C15(H15), C46(H46)
5.b Secondary CH2 refined with riding coordinates:
 C14(H14A,H14B), C16(H16A,H16B), C45(H45A,H45B), C47(H47A,H47B)
5.c Aromatic/amide H refined with riding coordinates:
 C2(H2), C3(H3), C5(H5), C7(H7), C10(H10), C11(H11A), C12(H12A), C13(H13),
 C18(H18), C19(H19), C20(H20), C21(H21), C23(H23), C25(H25), C27(H27), C28(H28),
  C33(H33), C34(H34), C36(H36), C38(H38), C40(H40), C41(H41), C42(H42),
 C43(H43), C49(H49), C50(H50), C51(H51), C52(H52), C54(H54), C56(H56), C58(H58),
  C59(H59)
5.d Idealised Me refined as rotating group:
 C30(H30A,H30B,H30C), C31(H31A,H31B,H31C), C61(H61A,H61B,H61C), C62(H62A,H62B,
 H62C), C63(H63A,H63B,H63C), C64(H64A,H64B,H64C), C65(H65A,H65B,H65C), C66(H66A,
 H66B,H66C), C67(H67A,H67B,H67C), C68(H68A,H68B,H68C)
5.e Idealised tetrahedral OH refined as rotating group:
 O13(H13A), O14(H14), O15(H15A), O16(H16)
;
_olex2_submission_special_instructions 'No special instructions were received'
_oxdiff_exptl_absorpt_empirical_details
;
Empirical correction (ABSPACK) includes:
- Absorption correction using spherical harmonics
- Frame scaling
;

loop_
_space_group_symop_operation_xyz
'x, y, z'
'-x, -y, -z'

loop_
_atom_site_label
_atom_site_type_symbol
_atom_site_fract_x
_atom_site_fract_y
_atom_site_fract_z
_atom_site_U_iso_or_equiv
_atom_site_adp_type
_atom_site_occupancy
_atom_site_site_symmetry_order
_atom_site_calc_flag
_atom_site_refinement_flags_posn
_atom_site_refinement_flags_adp
_atom_site_refinement_flags_occupancy
_atom_site_disorder_assembly
_atom_site_disorder_group
Co1 Co 0.49763(3) 0.57743(2) 0.30562(2) 0.01384(8) Uani 1 1 d D . . . .
Co2 Co 0.61307(2) 0.75125(2) 0.22868(2) 0.01250(8) Uani 1 1 d . . . . .
Co3 Co 0.35759(2) 0.71840(2) 0.26814(2) 0.01267(8) Uani 1 1 d . . . . .
Co4 Co 0.47054(3) 0.88558(2) 0.18626(2) 0.01368(8) Uani 1 1 d D . . . .
O1 O 0.64460(13) 0.66392(12) 0.28912(7) 0.0147(3) Uani 1 1 d . . . . .
O2 O 0.41335(13) 0.66937(12) 0.34455(7) 0.0151(3) Uani 1 1 d . . . . .
O3 O 0.44073(13) 0.63025(12) 0.22171(7) 0.0138(3) Uani 1 1 d . . . . .
O4 O 0.52477(13) 0.83614(12) 0.27407(7) 0.0141(3) Uani 1 1 d . . . . .
O5 O 0.55650(13) 0.79295(12) 0.15130(7) 0.0142(3) Uani 1 1 d . . . . .
O6 O 0.32489(13) 0.80255(12) 0.20479(8) 0.0150(3) Uani 1 1 d . . . . .
O7 O 0.53776(14) 0.45040(12) 0.25087(8) 0.0172(3) Uani 1 1 d . . . . .
O8 O 0.76442(13) 0.70765(12) 0.20048(8) 0.0156(3) Uani 1 1 d . . . . .
O9 O 0.21142(13) 0.76949(13) 0.29687(8) 0.0161(3) Uani 1 1 d . . . . .
O10 O 0.43245(14) 1.01721(13) 0.23874(8) 0.0178(3) Uani 1 1 d . . . . .
O11 O 0.59057(15) 0.56011(14) 0.38715(8) 0.0214(4) Uani 1 1 d D . . . .
H11 H 0.6525(14) 0.6165(15) 0.4032(8) 0.032 Uiso 1 1 d D U . . .
O12 O 0.38015(15) 0.89371(14) 0.10017(8) 0.0211(4) Uani 1 1 d D . . . .
H12 H 0.3163(13) 0.8409(16) 0.0857(8) 0.032 Uiso 1 1 d D U . . .
N1 N 0.35641(17) 0.45533(15) 0.31254(9) 0.0163(4) Uani 1 1 d . . . . .
N2 N 0.74490(16) 0.89688(15) 0.26562(9) 0.0151(4) Uani 1 1 d . . . . .
N3 N 0.22124(16) 0.57556(15) 0.23273(9) 0.0145(4) Uani 1 1 d . . . . .
N4 N 0.61200(16) 1.00674(15) 0.17785(9) 0.0157(4) Uani 1 1 d . . . . .
C1 C 0.34066(19) 0.60706(18) 0.37481(11) 0.0155(4) Uani 1 1 d . . . . .
C2 C 0.2993(2) 0.6521(2) 0.42212(11) 0.0193(5) Uani 1 1 d . . . . .
H2 H 0.323519 0.728210 0.434337 0.023 Uiso 1 1 calc R U . . .
C3 C 0.2228(2) 0.5854(2) 0.45129(12) 0.0216(5) Uani 1 1 d . . . . .
H3 H 0.195336 0.616934 0.483345 0.026 Uiso 1 1 calc R U . . .
C4 C 0.1853(2) 0.4729(2) 0.43450(12) 0.0219(5) Uani 1 1 d . . . . .
C5 C 0.2282(2) 0.42786(19) 0.38855(12) 0.0197(5) Uani 1 1 d . . . . .
H5 H 0.205267 0.351616 0.377350 0.024 Uiso 1 1 calc R U . . .
C6 C 0.30484(19) 0.49355(19) 0.35867(11) 0.0169(5) Uani 1 1 d . . . . .
C7 C 0.3111(2) 0.35961(18) 0.28052(11) 0.0183(5) Uani 1 1 d . . . . .
H7 H 0.241702 0.316059 0.289046 0.022 Uiso 1 1 calc R U . . .
C8 C 0.3563(2) 0.31166(18) 0.23237(11) 0.0180(5) Uani 1 1 d . . . . .
C9 C 0.4625(2) 0.35398(18) 0.21664(11) 0.0172(5) Uani 1 1 d . . . . .
C10 C 0.4927(2) 0.29908(19) 0.16847(12) 0.0204(5) Uani 1 1 d . . . . .
H10 H 0.565048 0.328109 0.158347 0.024 Uiso 1 1 calc R U . . .
C11 C 0.4173(2) 0.2024(2) 0.13544(13) 0.0246(5) Uani 1 1 d . . . . .
H11A H 0.437743 0.166238 0.102091 0.030 Uiso 1 1 calc R U . . .
C12 C 0.3125(2) 0.1578(2) 0.15041(13) 0.0257(6) Uani 1 1 d . . . . .
H12A H 0.261545 0.090654 0.128093 0.031 Uiso 1 1 calc R U . . .
C13 C 0.2831(2) 0.21240(19) 0.19840(12) 0.0229(5) Uani 1 1 d . . . . .
H13 H 0.211074 0.181771 0.208644 0.027 Uiso 1 1 calc R U . . .
C14 C 0.64364(19) 0.49728(18) 0.23028(12) 0.0179(5) Uani 1 1 d . . . . .
H14A H 0.628959 0.514238 0.189056 0.021 Uiso 1 1 calc R U . . .
H14B H 0.685756 0.446033 0.228752 0.021 Uiso 1 1 calc R U . . .
C15 C 0.71134(19) 0.60019(18) 0.27588(11) 0.0164(4) Uani 1 1 d . . . . .
H15 H 0.740518 0.579899 0.314439 0.020 Uiso 1 1 calc R U . . .
C16 C 0.8112(2) 0.66584(19) 0.25025(11) 0.0183(5) Uani 1 1 d . . . . .
H16A H 0.863163 0.725773 0.282010 0.022 Uiso 1 1 calc R U . . .
H16B H 0.853270 0.619576 0.235366 0.022 Uiso 1 1 calc R U . . .
C17 C 0.84931(18) 0.78000(18) 0.17842(11) 0.0153(4) Uani 1 1 d . . . . .
C18 C 0.9022(2) 0.7394(2) 0.13612(11) 0.0185(5) Uani 1 1 d . . . . .
H18 H 0.880885 0.663664 0.123099 0.022 Uiso 1 1 calc R U . . .
C19 C 0.9864(2) 0.8096(2) 0.11270(11) 0.0195(5) Uani 1 1 d . . . . .
H19 H 1.022772 0.781798 0.083790 0.023 Uiso 1 1 calc R U . . .
C20 C 1.0172(2) 0.9203(2) 0.13172(12) 0.0216(5) Uani 1 1 d . . . . .
H20 H 1.073371 0.968468 0.115128 0.026 Uiso 1 1 calc R U . . .
C21 C 0.96556(19) 0.96048(19) 0.17500(12) 0.0194(5) Uani 1 1 d . . . . .
H21 H 0.988176 1.036240 0.188353 0.023 Uiso 1 1 calc R U . . .
C22 C 0.88089(19) 0.89167(19) 0.19939(11) 0.0165(4) Uani 1 1 d . . . . .
C23 C 0.83518(19) 0.94299(18) 0.24618(11) 0.0169(5) Uani 1 1 d . . . . .
H23 H 0.875751 1.016455 0.263532 0.020 Uiso 1 1 calc R U . . .
C24 C 0.71314(19) 0.95270(18) 0.31485(11) 0.0153(4) Uani 1 1 d . . . . .
C25 C 0.7893(2) 1.03401(19) 0.36006(12) 0.0207(5) Uani 1 1 d . . . . .
H25 H 0.866700 1.059221 0.356975 0.025 Uiso 1 1 calc R U . . .
C26 C 0.7542(2) 1.0791(2) 0.40975(12) 0.0247(5) Uani 1 1 d . . . . .
C27 C 0.6404(2) 1.0385(2) 0.41384(12) 0.0237(5) Uani 1 1 d . . . . .
H27 H 0.615225 1.067442 0.447727 0.028 Uiso 1 1 calc R U . . .
C28 C 0.5633(2) 0.95702(19) 0.36966(11) 0.0185(5) Uani 1 1 d . . . . .
H28 H 0.486584 0.930445 0.373808 0.022 Uiso 1 1 calc R U . . .
C29 C 0.59787(19) 0.91374(18) 0.31907(11) 0.0153(4) Uani 1 1 d . . . . .
C30 C 0.0983(3) 0.4019(2) 0.46523(15) 0.0332(7) Uani 1 1 d . . . . .
H30A H 0.133068 0.402399 0.506867 0.050 Uiso 1 1 calc R U . . .
H30B H 0.070228 0.327882 0.442295 0.050 Uiso 1 1 calc R U . . .
H30C H 0.035552 0.429431 0.466356 0.050 Uiso 1 1 calc R U . . .
C31 C 0.8381(3) 1.1673(3) 0.45863(16) 0.0435(8) Uani 1 1 d . . . . .
H31A H 0.910901 1.155823 0.463595 0.065 Uiso 1 1 calc R U . . .
H31B H 0.810464 1.165466 0.497206 0.065 Uiso 1 1 calc R U . . .
H31C H 0.847081 1.237652 0.446727 0.065 Uiso 1 1 calc R U . . .
C32 C 0.62761(19) 0.85148(18) 0.11909(11) 0.0148(4) Uani 1 1 d . . . . .
C33 C 0.66804(19) 0.80357(19) 0.07277(11) 0.0169(5) Uani 1 1 d . . . . .
H33 H 0.646035 0.727176 0.063265 0.020 Uiso 1 1 calc R U . . .
C34 C 0.7401(2) 0.8666(2) 0.04052(11) 0.0207(5) Uani 1 1 d . . . . .
H34 H 0.765496 0.832481 0.008523 0.025 Uiso 1 1 calc R U . . .
C35 C 0.7764(2) 0.9793(2) 0.05380(12) 0.0199(5) Uani 1 1 d . . . . .
C36 C 0.7363(2) 1.02838(19) 0.09986(12) 0.0189(5) Uani 1 1 d . . . . .
H36 H 0.759032 1.104840 0.109234 0.023 Uiso 1 1 calc R U . . .
C37 C 0.66250(19) 0.96519(18) 0.13234(11) 0.0150(4) Uani 1 1 d . . . . .
C38 C 0.6584(2) 1.10408(18) 0.20805(11) 0.0178(5) Uani 1 1 d . . . . .
H38 H 0.727214 1.146499 0.198301 0.021 Uiso 1 1 calc R U . . .
C39 C 0.6149(2) 1.15456(18) 0.25565(12) 0.0188(5) Uani 1 1 d . . . . .
C40 C 0.6895(2) 1.2543(2) 0.28879(13) 0.0235(5) Uani 1 1 d . . . . .
H40 H 0.761385 1.283588 0.278142 0.028 Uiso 1 1 calc R U . . .
C41 C 0.6615(2) 1.3110(2) 0.33633(13) 0.0279(6) Uani 1 1 d . . . . .
H41 H 0.713270 1.378255 0.357983 0.034 Uiso 1 1 calc R U . . .
C42 C 0.5572(2) 1.2685(2) 0.35190(13) 0.0275(6) Uani 1 1 d . . . . .
H42 H 0.537898 1.306459 0.384970 0.033 Uiso 1 1 calc R U . . .
C43 C 0.4802(2) 1.17125(19) 0.32007(12) 0.0231(5) Uani 1 1 d . . . . .
H43 H 0.408385 1.143524 0.331031 0.028 Uiso 1 1 calc R U . . .
C44 C 0.5083(2) 1.11406(18) 0.27184(11) 0.0182(5) Uani 1 1 d . . . . .
C45 C 0.3274(2) 0.97359(18) 0.26000(12) 0.0187(5) Uani 1 1 d . . . . .
H45A H 0.285487 1.024982 0.259731 0.022 Uiso 1 1 calc R U . . .
H45B H 0.342466 0.960379 0.302083 0.022 Uiso 1 1 calc R U . . .
C46 C 0.25887(19) 0.86763(18) 0.21678(11) 0.0164(5) Uani 1 1 d . . . . .
H46 H 0.227914 0.884478 0.177497 0.020 Uiso 1 1 calc R U . . .
C47 C 0.16138(19) 0.80598(19) 0.24486(11) 0.0164(4) Uani 1 1 d . . . . .
H47A H 0.119546 0.853375 0.258492 0.020 Uiso 1 1 calc R U . . .
H47B H 0.108718 0.743499 0.214886 0.020 Uiso 1 1 calc R U . . .
C48 C 0.12721(19) 0.70046(18) 0.32113(11) 0.0160(4) Uani 1 1 d . . . . .
C49 C 0.0817(2) 0.74607(19) 0.36556(11) 0.0187(5) Uani 1 1 d . . . . .
H49 H 0.107484 0.822126 0.378387 0.022 Uiso 1 1 calc R U . . .
C50 C -0.0018(2) 0.6799(2) 0.39126(11) 0.0211(5) Uani 1 1 d . . . . .
H50 H -0.031589 0.710530 0.422546 0.025 Uiso 1 1 calc R U . . .
C51 C -0.0417(2) 0.5685(2) 0.37100(12) 0.0212(5) Uani 1 1 d . . . . .
H51 H -0.098949 0.523181 0.388334 0.025 Uiso 1 1 calc R U . . .
C52 C 0.0023(2) 0.5240(2) 0.32546(12) 0.0201(5) Uani 1 1 d . . . . .
H52 H -0.026291 0.448229 0.311422 0.024 Uiso 1 1 calc R U . . .
C53 C 0.08835(19) 0.58864(18) 0.29965(11) 0.0160(4) Uani 1 1 d . . . . .
C54 C 0.1293(2) 0.53350(18) 0.25237(11) 0.0174(5) Uani 1 1 d . . . . .
H54 H 0.084849 0.461079 0.234741 0.021 Uiso 1 1 calc R U . . .
C55 C 0.24969(19) 0.51760(18) 0.18341(11) 0.0147(4) Uani 1 1 d . . . . .
C56 C 0.1705(2) 0.43558(18) 0.13932(11) 0.0179(5) Uani 1 1 d . . . . .
H56 H 0.093669 0.411905 0.143493 0.021 Uiso 1 1 calc R U . . .
C57 C 0.2026(2) 0.3883(2) 0.08965(12) 0.0215(5) Uani 1 1 d . . . . .
C58 C 0.3155(2) 0.4260(2) 0.08335(11) 0.0203(5) Uani 1 1 d . . . . .
H58 H 0.337810 0.395522 0.048812 0.024 Uiso 1 1 calc R U . . .
C59 C 0.3955(2) 0.50704(18) 0.12649(11) 0.0169(5) Uani 1 1 d . . . . .
H59 H 0.471776 0.531281 0.121330 0.020 Uiso 1 1 calc R U . . .
C60 C 0.36442(19) 0.55340(17) 0.17769(10) 0.0138(4) Uani 1 1 d . . . . .
C61 C 0.8576(2) 1.0469(2) 0.01901(14) 0.0295(6) Uani 1 1 d . . . . .
H61A H 0.919895 1.019053 0.016268 0.044 Uiso 1 1 calc R U . . .
H61B H 0.887386 1.121970 0.040303 0.044 Uiso 1 1 calc R U . . .
H61C H 0.818049 1.043259 -0.022066 0.044 Uiso 1 1 calc R U . . .
C62 C 0.1162(2) 0.3013(3) 0.04164(14) 0.0375(8) Uani 1 1 d . . . . .
H62A H 0.138110 0.306997 0.001783 0.056 Uiso 1 1 calc R U . . .
H62B H 0.042379 0.310155 0.040656 0.056 Uiso 1 1 calc R U . . .
H62C H 0.111909 0.230345 0.051315 0.056 Uiso 1 1 calc R U . . .
C63 C 0.5513(2) 0.5189(2) 0.43905(12) 0.0262(5) Uani 1 1 d D . . . .
H63A H 0.485206 0.453375 0.425308 0.039 Uiso 1 1 calc R U . . .
H63B H 0.530730 0.573333 0.463881 0.039 Uiso 1 1 calc R U . . .
H63C H 0.611142 0.501833 0.463417 0.039 Uiso 1 1 calc R U . . .
C64 C 0.4239(2) 0.9295(3) 0.04776(13) 0.0308(6) Uani 1 1 d D . . . .
H64A H 0.364508 0.940989 0.019767 0.046 Uiso 1 1 calc R U . . .
H64B H 0.449407 0.874569 0.027029 0.046 Uiso 1 1 calc R U . . .
H64C H 0.487366 0.997307 0.060872 0.046 Uiso 1 1 calc R U . . .
F1 F 0.88182(18) 0.33716(18) 0.18363(10) 0.0529(5) Uani 1 1 d . . . . .
F2 F 0.8261(2) 0.46186(16) 0.14056(12) 0.0626(6) Uani 1 1 d . . . . .
F3 F 0.71487(15) 0.28775(15) 0.11919(10) 0.0461(5) Uani 1 1 d . . . . .
F4 F 0.87681(17) 0.33871(19) 0.08333(9) 0.0530(5) Uani 1 1 d . . . . .
B1 B 0.8259(3) 0.3569(3) 0.13169(16) 0.0281(6) Uani 1 1 d . . . . .
F6 F 0.09204(18) 1.13275(18) 0.40120(11) 0.0564(6) Uani 1 1 d . . . . .
F8 F 0.0542(2) 0.98111(18) 0.33205(11) 0.0697(8) Uani 1 1 d . U . . .
B2 B 0.1157(3) 1.0877(4) 0.3497(2) 0.0508(11) Uani 1 1 d . . . . .
F5 F 0.2308(5) 1.1396(5) 0.3513(3) 0.0435(13) Uani 0.45 1 d . . P A 1
F7 F 0.0719(8) 1.1467(8) 0.3054(6) 0.063(3) Uani 0.45 1 d . U P A 1
F5B F 0.2232(4) 1.0730(6) 0.3657(3) 0.095(2) Uani 0.55 1 d . . P A 2
F7B F 0.1062(9) 1.1300(8) 0.3000(4) 0.114(4) Uani 0.55 1 d . . P A 2
O13 O 0.76829(18) 0.72651(16) 0.44752(10) 0.0312(4) Uani 1 1 d . . . . .
H13A H 0.736407 0.732184 0.477490 0.047 Uiso 1 1 calc R U . . .
C65 C 0.8061(3) 0.8282(2) 0.42849(16) 0.0382(7) Uani 1 1 d . . . . .
H65A H 0.830985 0.818962 0.389449 0.057 Uiso 1 1 calc R U . . .
H65B H 0.869088 0.878256 0.459102 0.057 Uiso 1 1 calc R U . . .
H65C H 0.744235 0.857315 0.423803 0.057 Uiso 1 1 calc R U . . .
O14 O 0.6473(2) 0.75986(19) 0.53746(11) 0.0421(5) Uani 1 1 d . . . . .
H14 H 0.684917 0.793665 0.571766 0.063 Uiso 1 1 calc R U . . .
C66 C 0.5820(3) 0.8195(3) 0.51270(18) 0.0510(9) Uani 1 1 d . . . . .
H66A H 0.552472 0.789620 0.469398 0.076 Uiso 1 1 calc R U . . .
H66B H 0.629450 0.895245 0.517348 0.076 Uiso 1 1 calc R U . . .
H66C H 0.519161 0.814536 0.534331 0.076 Uiso 1 1 calc R U . . .
O15 O 0.18820(17) 0.73326(15) 0.04281(9) 0.0276(4) Uani 1 1 d . . . . .
H15A H 0.183915 0.720316 0.004919 0.041 Uiso 1 1 calc R U . . .
C67 C 0.1590(3) 0.6341(2) 0.06543(15) 0.0370(7) Uani 1 1 d . . . . .
H67A H 0.202433 0.590545 0.050120 0.056 Uiso 1 1 calc R U . . .
H67B H 0.078345 0.594308 0.051656 0.056 Uiso 1 1 calc R U . . .
H67C H 0.176274 0.649341 0.110039 0.056 Uiso 1 1 calc R U . . .
O16 O 0.3568(2) 0.4986(2) -0.06464(12) 0.0482(6) Uani 1 1 d . . . . .
H16 H 0.300939 0.506789 -0.085290 0.072 Uiso 1 1 calc R U . . .
C68 C 0.4198(3) 0.5965(3) -0.02284(15) 0.0407(7) Uani 1 1 d . . . . .
H68A H 0.474830 0.582669 0.006990 0.061 Uiso 1 1 calc R U . . .
H68B H 0.368483 0.622700 -0.001714 0.061 Uiso 1 1 calc R U . . .
H68C H 0.459412 0.650998 -0.045206 0.061 Uiso 1 1 calc R U . . .

loop_
_atom_site_aniso_label
_atom_site_aniso_U_11
_atom_site_aniso_U_22
_atom_site_aniso_U_33
_atom_site_aniso_U_23
_atom_site_aniso_U_13
_atom_site_aniso_U_12
Co1 0.01197(15) 0.01434(15) 0.01724(16) 0.00481(11) 0.00405(12) 0.00595(12)
Co2 0.01048(15) 0.01229(15) 0.01576(16) 0.00344(11) 0.00224(11) 0.00502(12)
Co3 0.01091(15) 0.01278(15) 0.01560(16) 0.00345(11) 0.00264(11) 0.00532(12)
Co4 0.01158(15) 0.01378(15) 0.01787(17) 0.00496(11) 0.00433(12) 0.00581(12)
O1 0.0116(7) 0.0168(8) 0.0191(8) 0.0047(6) 0.0038(6) 0.0083(6)
O2 0.0147(8) 0.0155(8) 0.0165(8) 0.0044(6) 0.0044(6) 0.0058(6)
O3 0.0107(7) 0.0125(7) 0.0176(8) 0.0015(6) 0.0029(6) 0.0034(6)
O4 0.0124(7) 0.0133(7) 0.0170(8) 0.0031(6) 0.0026(6) 0.0049(6)
O5 0.0118(7) 0.0145(7) 0.0174(8) 0.0049(6) 0.0039(6) 0.0048(6)
O6 0.0118(7) 0.0157(8) 0.0204(9) 0.0049(6) 0.0046(6) 0.0074(6)
O7 0.0143(8) 0.0140(8) 0.0238(9) 0.0027(6) 0.0063(7) 0.0044(6)
O8 0.0114(7) 0.0177(8) 0.0194(8) 0.0058(6) 0.0037(6) 0.0059(6)
O9 0.0132(8) 0.0184(8) 0.0195(9) 0.0065(6) 0.0040(6) 0.0076(7)
O10 0.0171(8) 0.0142(8) 0.0246(9) 0.0030(6) 0.0080(7) 0.0072(7)
O11 0.0195(9) 0.0274(9) 0.0190(9) 0.0086(7) 0.0029(7) 0.0088(7)
O12 0.0179(8) 0.0257(9) 0.0204(9) 0.0091(7) 0.0029(7) 0.0067(7)
N1 0.0157(9) 0.0170(9) 0.0196(10) 0.0060(7) 0.0050(8) 0.0083(8)
N2 0.0137(9) 0.0155(9) 0.0175(10) 0.0024(7) 0.0014(7) 0.0078(8)
N3 0.0122(9) 0.0148(9) 0.0183(10) 0.0039(7) 0.0024(7) 0.0070(7)
N4 0.0144(9) 0.0164(9) 0.0203(10) 0.0071(7) 0.0052(8) 0.0084(8)
C1 0.0136(10) 0.0188(11) 0.0161(11) 0.0058(8) 0.0025(9) 0.0071(9)
C2 0.0192(11) 0.0234(12) 0.0180(12) 0.0040(9) 0.0027(9) 0.0112(10)
C3 0.0217(12) 0.0290(13) 0.0197(12) 0.0068(10) 0.0083(10) 0.0138(11)
C4 0.0200(12) 0.0296(13) 0.0232(13) 0.0125(10) 0.0096(10) 0.0131(11)
C5 0.0214(12) 0.0189(11) 0.0225(13) 0.0081(9) 0.0067(10) 0.0093(10)
C6 0.0144(11) 0.0209(11) 0.0194(12) 0.0064(9) 0.0051(9) 0.0097(9)
C7 0.0145(11) 0.0177(11) 0.0248(13) 0.0061(9) 0.0056(9) 0.0070(9)
C8 0.0178(11) 0.0166(11) 0.0224(12) 0.0051(9) 0.0041(9) 0.0088(9)
C9 0.0189(11) 0.0124(10) 0.0223(12) 0.0044(9) 0.0035(9) 0.0077(9)
C10 0.0206(12) 0.0178(11) 0.0270(13) 0.0049(9) 0.0084(10) 0.0105(10)
C11 0.0289(14) 0.0197(12) 0.0267(14) -0.0009(10) 0.0071(11) 0.0113(11)
C12 0.0265(13) 0.0173(12) 0.0285(14) -0.0033(10) 0.0016(11) 0.0051(10)
C13 0.0190(12) 0.0175(11) 0.0314(14) 0.0042(10) 0.0048(10) 0.0050(10)
C14 0.0149(11) 0.0171(11) 0.0257(13) 0.0055(9) 0.0095(9) 0.0080(9)
C15 0.0142(11) 0.0175(11) 0.0207(12) 0.0067(9) 0.0036(9) 0.0084(9)
C16 0.0137(11) 0.0214(11) 0.0221(12) 0.0073(9) 0.0016(9) 0.0086(9)
C17 0.0084(10) 0.0205(11) 0.0163(11) 0.0028(8) 0.0007(8) 0.0047(9)
C18 0.0157(11) 0.0232(12) 0.0186(12) 0.0027(9) 0.0020(9) 0.0100(10)
C19 0.0122(10) 0.0317(13) 0.0158(12) 0.0030(9) 0.0022(9) 0.0095(10)
C20 0.0142(11) 0.0293(13) 0.0209(13) 0.0086(10) 0.0051(9) 0.0043(10)
C21 0.0132(11) 0.0201(11) 0.0238(13) 0.0046(9) 0.0038(9) 0.0037(9)
C22 0.0105(10) 0.0213(11) 0.0181(12) 0.0044(9) 0.0028(9) 0.0059(9)
C23 0.0111(10) 0.0150(10) 0.0228(12) 0.0033(9) 0.0013(9) 0.0028(9)
C24 0.0154(11) 0.0151(10) 0.0162(11) 0.0034(8) 0.0032(9) 0.0058(9)
C25 0.0168(11) 0.0210(12) 0.0219(13) 0.0004(9) 0.0027(9) 0.0048(10)
C26 0.0217(12) 0.0241(13) 0.0242(13) -0.0036(10) 0.0006(10) 0.0068(10)
C27 0.0269(13) 0.0236(12) 0.0212(13) -0.0018(10) 0.0051(10) 0.0115(11)
C28 0.0160(11) 0.0189(11) 0.0225(12) 0.0026(9) 0.0038(9) 0.0088(9)
C29 0.0143(11) 0.0144(10) 0.0177(11) 0.0043(8) 0.0006(9) 0.0061(9)
C30 0.0405(17) 0.0312(15) 0.0397(17) 0.0169(12) 0.0256(14) 0.0171(13)
C31 0.0290(15) 0.0434(18) 0.0404(18) -0.0223(14) 0.0048(14) -0.0004(14)
C32 0.0129(10) 0.0186(11) 0.0161(11) 0.0062(8) 0.0019(8) 0.0087(9)
C33 0.0151(11) 0.0181(11) 0.0191(12) 0.0034(9) 0.0022(9) 0.0081(9)
C34 0.0198(12) 0.0289(13) 0.0183(12) 0.0046(10) 0.0045(9) 0.0142(10)
C35 0.0166(11) 0.0267(12) 0.0225(13) 0.0127(10) 0.0067(9) 0.0114(10)
C36 0.0149(11) 0.0213(11) 0.0241(13) 0.0093(9) 0.0056(9) 0.0084(9)
C37 0.0120(10) 0.0170(11) 0.0176(11) 0.0052(8) 0.0028(8) 0.0063(9)
C38 0.0162(11) 0.0157(11) 0.0233(13) 0.0072(9) 0.0047(9) 0.0059(9)
C39 0.0191(11) 0.0140(11) 0.0244(13) 0.0050(9) 0.0021(10) 0.0073(9)
C40 0.0204(12) 0.0191(12) 0.0310(14) 0.0037(10) 0.0039(10) 0.0075(10)
C41 0.0294(14) 0.0167(12) 0.0343(16) -0.0012(10) 0.0037(12) 0.0061(11)
C42 0.0337(15) 0.0211(12) 0.0305(15) 0.0008(10) 0.0071(12) 0.0139(11)
C43 0.0275(13) 0.0177(12) 0.0272(14) 0.0039(10) 0.0086(11) 0.0107(10)
C44 0.0210(12) 0.0135(10) 0.0229(13) 0.0052(9) 0.0045(10) 0.0086(9)
C45 0.0160(11) 0.0171(11) 0.0270(13) 0.0062(9) 0.0086(10) 0.0082(9)
C46 0.0137(11) 0.0171(11) 0.0220(12) 0.0069(9) 0.0049(9) 0.0082(9)
C47 0.0126(10) 0.0210(11) 0.0190(12) 0.0078(9) 0.0022(9) 0.0089(9)
C48 0.0112(10) 0.0203(11) 0.0190(12) 0.0065(9) 0.0044(9) 0.0069(9)
C49 0.0189(11) 0.0214(11) 0.0193(12) 0.0043(9) 0.0041(9) 0.0113(10)
C50 0.0177(12) 0.0307(13) 0.0190(12) 0.0044(10) 0.0052(9) 0.0133(10)
C51 0.0147(11) 0.0294(13) 0.0216(13) 0.0092(10) 0.0061(9) 0.0073(10)
C52 0.0152(11) 0.0212(12) 0.0238(13) 0.0042(9) 0.0041(9) 0.0058(9)
C53 0.0111(10) 0.0198(11) 0.0177(11) 0.0036(9) 0.0022(8) 0.0061(9)
C54 0.0166(11) 0.0165(11) 0.0186(12) 0.0023(9) 0.0031(9) 0.0053(9)
C55 0.0130(10) 0.0152(10) 0.0179(11) 0.0031(8) 0.0045(8) 0.0066(9)
C56 0.0121(10) 0.0170(11) 0.0231(12) 0.0024(9) 0.0027(9) 0.0035(9)
C57 0.0167(11) 0.0214(12) 0.0229(13) -0.0041(9) -0.0004(10) 0.0066(10)
C58 0.0172(11) 0.0240(12) 0.0203(12) -0.0014(9) 0.0024(9) 0.0104(10)
C59 0.0132(10) 0.0185(11) 0.0205(12) 0.0046(9) 0.0033(9) 0.0071(9)
C60 0.0129(10) 0.0132(10) 0.0162(11) 0.0049(8) 0.0015(8) 0.0054(8)
C61 0.0280(14) 0.0339(15) 0.0356(16) 0.0161(12) 0.0193(12) 0.0135(12)
C62 0.0193(13) 0.0459(17) 0.0361(17) -0.0209(13) -0.0011(12) 0.0089(13)
C63 0.0300(14) 0.0287(13) 0.0226(13) 0.0093(10) 0.0062(11) 0.0114(12)
C64 0.0241(13) 0.0470(17) 0.0276(15) 0.0186(12) 0.0083(11) 0.0149(13)
F1 0.0469(12) 0.0601(13) 0.0446(12) 0.0158(10) -0.0016(9) 0.0098(10)
F2 0.0817(17) 0.0285(10) 0.0745(17) -0.0001(10) 0.0138(13) 0.0184(11)
F3 0.0233(9) 0.0417(10) 0.0741(15) 0.0138(10) 0.0106(9) 0.0099(8)
F4 0.0347(10) 0.0834(15) 0.0379(11) -0.0059(10) 0.0121(9) 0.0199(10)
B1 0.0257(15) 0.0286(15) 0.0317(17) 0.0039(12) 0.0088(13) 0.0108(13)
F6 0.0431(12) 0.0659(14) 0.0573(14) -0.0112(11) 0.0157(10) 0.0202(10)
F8 0.0893(18) 0.0466(12) 0.0685(16) -0.0107(11) -0.0244(14) 0.0404(13)
B2 0.0268(18) 0.068(3) 0.045(2) -0.012(2) 0.0106(17) 0.0063(18)
F5 0.024(2) 0.069(4) 0.038(3) 0.007(3) 0.0109(18) 0.015(3)
F7 0.042(3) 0.034(3) 0.098(7) 0.010(3) -0.016(3) 0.002(3)
F5B 0.025(2) 0.153(6) 0.076(4) -0.073(4) -0.006(2) 0.032(4)
F7B 0.140(9) 0.094(7) 0.040(3) 0.025(4) 0.005(5) -0.055(5)
O13 0.0318(11) 0.0319(10) 0.0319(11) 0.0065(8) 0.0045(9) 0.0138(9)
C65 0.0391(17) 0.0355(16) 0.0460(19) 0.0127(14) 0.0111(15) 0.0177(14)
O14 0.0422(13) 0.0461(13) 0.0362(13) -0.0003(10) -0.0017(10) 0.0190(11)
C66 0.048(2) 0.067(2) 0.048(2) 0.0159(18) 0.0099(17) 0.0318(19)
O15 0.0286(10) 0.0258(9) 0.0275(10) 0.0069(8) 0.0008(8) 0.0087(8)
C67 0.0417(18) 0.0300(15) 0.0419(18) 0.0115(13) 0.0041(14) 0.0151(14)
O16 0.0407(14) 0.0464(14) 0.0483(15) 0.0022(11) 0.0005(11) 0.0073(11)
C68 0.0352(17) 0.0463(18) 0.0345(18) 0.0085(14) 0.0078(14) 0.0046(14)

loop_
_atom_type_symbol
_atom_type_description
_atom_type_scat_dispersion_real
_atom_type_scat_dispersion_imag
_atom_type_scat_source
C C 0.0033 0.0016 'International Tables Vol C Tables 4.2.6.8 and 6.1.1.4'
H H 0.0000 0.0000 'International Tables Vol C Tables 4.2.6.8 and 6.1.1.4'
B B 0.0013 0.0007 'International Tables Vol C Tables 4.2.6.8 and 6.1.1.4'
Co Co 0.3494 0.9721 'International Tables Vol C Tables 4.2.6.8 and 6.1.1.4'
F F 0.0171 0.0103 'International Tables Vol C Tables 4.2.6.8 and 6.1.1.4'
N N 0.0061 0.0033 'International Tables Vol C Tables 4.2.6.8 and 6.1.1.4'
O O 0.0106 0.0060 'International Tables Vol C Tables 4.2.6.8 and 6.1.1.4'

loop_
_geom_angle_atom_site_label_1
_geom_angle_atom_site_label_2
_geom_angle_atom_site_label_3
_geom_angle
_geom_angle_site_symmetry_1
_geom_angle_site_symmetry_3
_geom_angle_publ_flag
O1 Co1 O2 113.34(6) . . ?
O1 Co1 O3 80.17(6) . . ?
O1 Co1 O7 80.41(6) . . ?
O1 Co1 O11 85.94(7) . . ?
O1 Co1 N1 165.12(7) . . ?
O2 Co1 O3 83.45(6) . . ?
O2 Co1 O7 163.32(7) . . ?
O2 Co1 O11 97.94(7) . . ?
O7 Co1 O3 90.02(6) . . ?
O11 Co1 O3 165.35(7) . . ?
O11 Co1 O7 92.26(7) . . ?
N1 Co1 O2 81.54(7) . . ?
N1 Co1 O3 102.02(7) . . ?
N1 Co1 O7 84.86(7) . . ?
N1 Co1 O11 92.60(8) . . ?
O1 Co2 O3 79.23(6) . . ?
O1 Co2 O4 101.31(6) . . ?
O1 Co2 O5 161.70(7) . . ?
O1 Co2 O8 76.81(6) . . ?
O1 Co2 N2 98.66(7) . . ?
O3 Co2 O8 123.91(6) . . ?
O4 Co2 O3 75.10(6) . . ?
O4 Co2 O8 159.27(6) . . ?
O4 Co2 N2 80.04(7) . . ?
O5 Co2 O3 88.54(6) . . ?
O5 Co2 O4 88.43(6) . . ?
O5 Co2 O8 99.43(6) . . ?
O5 Co2 N2 98.26(7) . . ?
N2 Co2 O3 154.03(7) . . ?
N2 Co2 O8 79.87(6) . . ?
O2 Co3 O3 87.11(6) . . ?
O2 Co3 O4 90.26(6) . . ?
O2 Co3 O9 101.13(6) . . ?
O2 Co3 N3 96.48(7) . . ?
O3 Co3 O4 76.66(6) . . ?
O3 Co3 O9 159.53(6) . . ?
O3 Co3 N3 80.64(7) . . ?
O4 Co3 O9 121.54(6) . . ?
O6 Co3 O2 165.90(7) . . ?
O6 Co3 O3 99.67(6) . . ?
O6 Co3 O4 79.42(6) . . ?
O6 Co3 O9 76.68(6) . . ?
O6 Co3 N3 96.82(7) . . ?
N3 Co3 O4 155.94(7) . . ?
N3 Co3 O9 79.83(6) . . ?
O5 Co4 O4 83.47(6) . . ?
O5 Co4 O10 161.72(7) . . ?
O5 Co4 O12 96.19(7) . . ?
O5 Co4 N4 81.31(7) . . ?
O6 Co4 O4 78.44(6) . . ?
O6 Co4 O5 114.17(6) . . ?
O6 Co4 O10 80.53(6) . . ?
O6 Co4 O12 87.61(7) . . ?
O6 Co4 N4 164.45(7) . . ?
O10 Co4 O4 89.32(6) . . ?
O12 Co4 O4 164.44(6) . . ?
O12 Co4 O10 95.20(7) . . ?
N4 Co4 O4 103.02(7) . . ?
N4 Co4 O10 84.00(7) . . ?
N4 Co4 O12 92.27(7) . . ?
Co1 O1 Co2 106.68(7) . . ?
C15 O1 Co1 111.98(13) . . ?
C15 O1 Co2 117.75(14) . . ?
Co3 O2 Co1 97.82(7) . . ?
C1 O2 Co1 107.81(13) . . ?
C1 O2 Co3 121.38(14) . . ?
Co1 O3 Co2 90.70(6) . . ?
Co3 O3 Co1 91.62(6) . . ?
Co3 O3 Co2 103.21(6) . . ?
C60 O3 Co1 116.81(13) . . ?
C60 O3 Co2 136.28(14) . . ?
C60 O3 Co3 108.81(13) . . ?
Co2 O4 Co3 105.03(7) . . ?
Co2 O4 Co4 89.55(6) . . ?
Co3 O4 Co4 91.70(6) . . ?
C29 O4 Co2 109.24(13) . . ?
C29 O4 Co3 134.00(14) . . ?
C29 O4 Co4 117.91(13) . . ?
Co2 O5 Co4 98.45(7) . . ?
C32 O5 Co2 121.71(14) . . ?
C32 O5 Co4 108.10(12) . . ?
Co4 O6 Co3 106.79(7) . . ?
C46 O6 Co3 117.73(14) . . ?
C46 O6 Co4 112.01(13) . . ?
C9 O7 Co1 127.36(14) . . ?
C9 O7 C14 117.34(18) . . ?
C14 O7 Co1 109.72(12) . . ?
C16 O8 Co2 107.28(13) . . ?
C17 O8 Co2 121.99(13) . . ?
C17 O8 C16 111.16(17) . . ?
C47 O9 Co3 107.14(12) . . ?
C48 O9 Co3 121.23(13) . . ?
C48 O9 C47 110.33(17) . . ?
C44 O10 Co4 127.60(14) . . ?
C44 O10 C45 116.92(18) . . ?
C45 O10 Co4 109.65(13) . . ?
Co1 O11 H11 114.6(12) . . ?
C63 O11 Co1 129.65(16) . . ?
C63 O11 H11 104.0(12) . . ?
Co4 O12 H12 116.3(12) . . ?
C64 O12 Co4 128.91(15) . . ?
C64 O12 H12 105.8(12) . . ?
C6 N1 Co1 108.76(15) . . ?
C7 N1 Co1 129.68(17) . . ?
C7 N1 C6 121.5(2) . . ?
C23 N2 Co2 130.04(16) . . ?
C23 N2 C24 120.3(2) . . ?
C24 N2 Co2 109.04(14) . . ?
C54 N3 Co3 130.41(16) . . ?
C54 N3 C55 120.7(2) . . ?
C55 N3 Co3 108.54(14) . . ?
C37 N4 Co4 108.14(14) . . ?
C38 N4 Co4 130.55(17) . . ?
C38 N4 C37 121.2(2) . . ?
O2 C1 C2 121.7(2) . . ?
O2 C1 C6 119.8(2) . . ?
C2 C1 C6 118.5(2) . . ?
C1 C2 H2 120.0 . . ?
C3 C2 C1 120.0(2) . . ?
C3 C2 H2 120.0 . . ?
C2 C3 H3 119.2 . . ?
C2 C3 C4 121.6(2) . . ?
C4 C3 H3 119.2 . . ?
C3 C4 C30 120.7(2) . . ?
C5 C4 C3 118.6(2) . . ?
C5 C4 C30 120.8(2) . . ?
C4 C5 H5 119.7 . . ?
C4 C5 C6 120.6(2) . . ?
C6 C5 H5 119.7 . . ?
C1 C6 N1 114.4(2) . . ?
C5 C6 N1 124.9(2) . . ?
C5 C6 C1 120.7(2) . . ?
N1 C7 H7 116.9 . . ?
N1 C7 C8 126.3(2) . . ?
C8 C7 H7 116.9 . . ?
C9 C8 C7 127.4(2) . . ?
C9 C8 C13 117.6(2) . . ?
C13 C8 C7 115.0(2) . . ?
O7 C9 C8 118.6(2) . . ?
O7 C9 C10 120.8(2) . . ?
C10 C9 C8 120.6(2) . . ?
C9 C10 H10 120.0 . . ?
C11 C10 C9 120.0(2) . . ?
C11 C10 H10 120.0 . . ?
C10 C11 H11A 119.6 . . ?
C10 C11 C12 120.7(2) . . ?
C12 C11 H11A 119.6 . . ?
C11 C12 H12A 120.5 . . ?
C11 C12 C13 119.0(2) . . ?
C13 C12 H12A 120.5 . . ?
C8 C13 H13 119.0 . . ?
C12 C13 C8 122.0(2) . . ?
C12 C13 H13 119.0 . . ?
O7 C14 H14A 110.3 . . ?
O7 C14 H14B 110.3 . . ?
O7 C14 C15 107.01(18) . . ?
H14A C14 H14B 108.6 . . ?
C15 C14 H14A 110.3 . . ?
C15 C14 H14B 110.3 . . ?
O1 C15 C14 111.51(18) . . ?
O1 C15 H15 108.8 . . ?
O1 C15 C16 109.21(18) . . ?
C14 C15 H15 108.8 . . ?
C14 C15 C16 109.70(19) . . ?
C16 C15 H15 108.8 . . ?
O8 C16 C15 106.33(18) . . ?
O8 C16 H16A 110.5 . . ?
O8 C16 H16B 110.5 . . ?
C15 C16 H16A 110.5 . . ?
C15 C16 H16B 110.5 . . ?
H16A C16 H16B 108.7 . . ?
O8 C17 C22 120.3(2) . . ?
C18 C17 O8 118.6(2) . . ?
C18 C17 C22 121.1(2) . . ?
C17 C18 H18 120.0 . . ?
C17 C18 C19 120.0(2) . . ?
C19 C18 H18 120.0 . . ?
C18 C19 H19 120.1 . . ?
C20 C19 C18 119.9(2) . . ?
C20 C19 H19 120.1 . . ?
C19 C20 H20 120.1 . . ?
C21 C20 C19 119.9(2) . . ?
C21 C20 H20 120.1 . . ?
C20 C21 H21 119.3 . . ?
C20 C21 C22 121.4(2) . . ?
C22 C21 H21 119.3 . . ?
C17 C22 C23 125.7(2) . . ?
C21 C22 C17 117.7(2) . . ?
C21 C22 C23 116.5(2) . . ?
N2 C23 C22 125.3(2) . . ?
N2 C23 H23 117.3 . . ?
C22 C23 H23 117.3 . . ?
C25 C24 N2 124.0(2) . . ?
C25 C24 C29 120.0(2) . . ?
C29 C24 N2 115.8(2) . . ?
C24 C25 H25 119.3 . . ?
C24 C25 C26 121.3(2) . . ?
C26 C25 H25 119.3 . . ?
C25 C26 C27 118.0(2) . . ?
C25 C26 C31 120.7(2) . . ?
C27 C26 C31 121.2(2) . . ?
C26 C27 H27 119.2 . . ?
C28 C27 C26 121.6(2) . . ?
C28 C27 H27 119.2 . . ?
C27 C28 H28 119.8 . . ?
C27 C28 C29 120.4(2) . . ?
C29 C28 H28 119.8 . . ?
O4 C29 C24 119.1(2) . . ?
O4 C29 C28 122.3(2) . . ?
C28 C29 C24 118.6(2) . . ?
C4 C30 H30A 109.5 . . ?
C4 C30 H30B 109.5 . . ?
C4 C30 H30C 109.5 . . ?
H30A C30 H30B 109.5 . . ?
H30A C30 H30C 109.5 . . ?
H30B C30 H30C 109.5 . . ?
C26 C31 H31A 109.5 . . ?
C26 C31 H31B 109.5 . . ?
C26 C31 H31C 109.5 . . ?
H31A C31 H31B 109.5 . . ?
H31A C31 H31C 109.5 . . ?
H31B C31 H31C 109.5 . . ?
O5 C32 C33 122.3(2) . . ?
O5 C32 C37 119.3(2) . . ?
C33 C32 C37 118.4(2) . . ?
C32 C33 H33 119.8 . . ?
C34 C33 C32 120.4(2) . . ?
C34 C33 H33 119.8 . . ?
C33 C34 H34 119.1 . . ?
C33 C34 C35 121.7(2) . . ?
C35 C34 H34 119.1 . . ?
C34 C35 C61 120.9(2) . . ?
C36 C35 C34 118.6(2) . . ?
C36 C35 C61 120.6(2) . . ?
C35 C36 H36 119.9 . . ?
C35 C36 C37 120.1(2) . . ?
C37 C36 H36 119.9 . . ?
C32 C37 N4 114.5(2) . . ?
C36 C37 N4 124.6(2) . . ?
C36 C37 C32 120.8(2) . . ?
N4 C38 H38 117.1 . . ?
N4 C38 C39 125.9(2) . . ?
C39 C38 H38 117.1 . . ?
C40 C39 C38 115.1(2) . . ?
C40 C39 C44 117.7(2) . . ?
C44 C39 C38 127.2(2) . . ?
C39 C40 H40 119.0 . . ?
C41 C40 C39 122.0(2) . . ?
C41 C40 H40 119.0 . . ?
C40 C41 H41 120.5 . . ?
C42 C41 C40 119.1(2) . . ?
C42 C41 H41 120.5 . . ?
C41 C42 H42 119.5 . . ?
C41 C42 C43 121.1(2) . . ?
C43 C42 H42 119.5 . . ?
C42 C43 H43 120.0 . . ?
C42 C43 C44 119.9(2) . . ?
C44 C43 H43 120.0 . . ?
O10 C44 C39 118.6(2) . . ?
O10 C44 C43 121.2(2) . . ?
C43 C44 C39 120.2(2) . . ?
O10 C45 H45A 110.3 . . ?
O10 C45 H45B 110.3 . . ?
O10 C45 C46 107.22(18) . . ?
H45A C45 H45B 108.5 . . ?
C46 C45 H45A 110.3 . . ?
C46 C45 H45B 110.3 . . ?
O6 C46 C45 111.91(19) . . ?
O6 C46 H46 108.8 . . ?
O6 C46 C47 109.17(18) . . ?
C45 C46 H46 108.8 . . ?
C47 C46 C45 109.23(19) . . ?
C47 C46 H46 108.8 . . ?
O9 C47 C46 106.20(18) . . ?
O9 C47 H47A 110.5 . . ?
O9 C47 H47B 110.5 . . ?
C46 C47 H47A 110.5 . . ?
C46 C47 H47B 110.5 . . ?
H47A C47 H47B 108.7 . . ?
O9 C48 C53 120.4(2) . . ?
C49 C48 O9 118.0(2) . . ?
C49 C48 C53 121.6(2) . . ?
C48 C49 H49 120.1 . . ?
C48 C49 C50 119.7(2) . . ?
C50 C49 H49 120.1 . . ?
C49 C50 H50 120.0 . . ?
C49 C50 C51 119.9(2) . . ?
C51 C50 H50 120.0 . . ?
C50 C51 H51 120.1 . . ?
C52 C51 C50 119.8(2) . . ?
C52 C51 H51 120.1 . . ?
C51 C52 H52 119.3 . . ?
C51 C52 C53 121.4(2) . . ?
C53 C52 H52 119.3 . . ?
C48 C53 C52 117.5(2) . . ?
C48 C53 C54 125.6(2) . . ?
C52 C53 C54 117.0(2) . . ?
N3 C54 C53 125.0(2) . . ?
N3 C54 H54 117.5 . . ?
C53 C54 H54 117.5 . . ?
C56 C55 N3 123.8(2) . . ?
C56 C55 C60 120.0(2) . . ?
C60 C55 N3 116.0(2) . . ?
C55 C56 H56 119.5 . . ?
C57 C56 C55 121.0(2) . . ?
C57 C56 H56 119.5 . . ?
C56 C57 C58 118.8(2) . . ?
C56 C57 C62 120.6(2) . . ?
C58 C57 C62 120.6(2) . . ?
C57 C58 H58 119.4 . . ?
C59 C58 C57 121.3(2) . . ?
C59 C58 H58 119.4 . . ?
C58 C59 H59 119.8 . . ?
C58 C59 C60 120.3(2) . . ?
C60 C59 H59 119.8 . . ?
O3 C60 C55 119.4(2) . . ?
O3 C60 C59 122.0(2) . . ?
C59 C60 C55 118.6(2) . . ?
C35 C61 H61A 109.5 . . ?
C35 C61 H61B 109.5 . . ?
C35 C61 H61C 109.5 . . ?
H61A C61 H61B 109.5 . . ?
H61A C61 H61C 109.5 . . ?
H61B C61 H61C 109.5 . . ?
C57 C62 H62A 109.5 . . ?
C57 C62 H62B 109.5 . . ?
C57 C62 H62C 109.5 . . ?
H62A C62 H62B 109.5 . . ?
H62A C62 H62C 109.5 . . ?
H62B C62 H62C 109.5 . . ?
O11 C63 H63A 109.5 . . ?
O11 C63 H63B 109.5 . . ?
O11 C63 H63C 109.5 . . ?
H63A C63 H63B 109.5 . . ?
H63A C63 H63C 109.5 . . ?
H63B C63 H63C 109.5 . . ?
O12 C64 H64A 109.5 . . ?
O12 C64 H64B 109.5 . . ?
O12 C64 H64C 109.5 . . ?
H64A C64 H64B 109.5 . . ?
H64A C64 H64C 109.5 . . ?
H64B C64 H64C 109.5 . . ?
F1 B1 F3 109.2(3) . . ?
F2 B1 F1 110.2(3) . . ?
F2 B1 F3 108.4(3) . . ?
F4 B1 F1 109.7(3) . . ?
F4 B1 F2 110.3(3) . . ?
F4 B1 F3 109.1(3) . . ?
F6 B2 F8 112.9(4) . . ?
F6 B2 F5 106.1(4) . . ?
F6 B2 F7 99.5(5) . . ?
F6 B2 F5B 107.4(4) . . ?
F8 B2 F5 128.6(4) . . ?
F8 B2 F7 107.3(5) . . ?
F8 B2 F5B 96.1(4) . . ?
F5 B2 F7 97.6(6) . . ?
F7B B2 F6 119.4(6) . . ?
F7B B2 F8 105.0(5) . . ?
F7B B2 F5B 113.7(7) . . ?
C65 O13 H13A 109.5 . . ?
O13 C65 H65A 109.5 . . ?
O13 C65 H65B 109.5 . . ?
O13 C65 H65C 109.5 . . ?
H65A C65 H65B 109.5 . . ?
H65A C65 H65C 109.5 . . ?
H65B C65 H65C 109.5 . . ?
C66 O14 H14 109.5 . . ?
O14 C66 H66A 109.5 . . ?
O14 C66 H66B 109.5 . . ?
O14 C66 H66C 109.5 . . ?
H66A C66 H66B 109.5 . . ?
H66A C66 H66C 109.5 . . ?
H66B C66 H66C 109.5 . . ?
C67 O15 H15A 109.5 . . ?
O15 C67 H67A 109.5 . . ?
O15 C67 H67B 109.5 . . ?
O15 C67 H67C 109.5 . . ?
H67A C67 H67B 109.5 . . ?
H67A C67 H67C 109.5 . . ?
H67B C67 H67C 109.5 . . ?
C68 O16 H16 109.5 . . ?
O16 C68 H68A 109.5 . . ?
O16 C68 H68B 109.5 . . ?
O16 C68 H68C 109.5 . . ?
H68A C68 H68B 109.5 . . ?
H68A C68 H68C 109.5 . . ?
H68B C68 H68C 109.5 . . ?

loop_
_geom_bond_atom_site_label_1
_geom_bond_atom_site_label_2
_geom_bond_distance
_geom_bond_site_symmetry_2
_geom_bond_publ_flag
Co1 O1 1.9728(16) . ?
Co1 O2 2.0537(15) . ?
Co1 O3 2.2077(16) . ?
Co1 O7 2.1941(16) . ?
Co1 O11 2.1259(18) . ?
Co1 N1 2.045(2) . ?
Co2 O1 1.9750(16) . ?
Co2 O3 2.2438(16) . ?
Co2 O4 2.0965(15) . ?
Co2 O5 2.0048(16) . ?
Co2 O8 2.3208(16) . ?
Co2 N2 2.102(2) . ?
Co3 O2 2.0331(16) . ?
Co3 O3 2.0862(15) . ?
Co3 O4 2.1814(16) . ?
Co3 O6 1.9977(16) . ?
Co3 O9 2.3123(16) . ?
Co3 N3 2.1010(19) . ?
Co4 O4 2.2503(16) . ?
Co4 O5 2.0407(15) . ?
Co4 O6 1.9639(16) . ?
Co4 O10 2.2031(16) . ?
Co4 O12 2.1514(18) . ?
Co4 N4 2.050(2) . ?
O1 C15 1.408(3) . ?
O2 C1 1.353(3) . ?
O3 C60 1.353(3) . ?
O4 C29 1.354(3) . ?
O5 C32 1.350(3) . ?
O6 C46 1.409(3) . ?
O7 C9 1.389(3) . ?
O7 C14 1.459(3) . ?
O8 C16 1.451(3) . ?
O8 C17 1.394(3) . ?
O9 C47 1.466(3) . ?
O9 C48 1.396(3) . ?
O10 C44 1.387(3) . ?
O10 C45 1.450(3) . ?
O11 H11 0.892(9) . ?
O11 C63 1.435(3) . ?
O12 H12 0.878(9) . ?
O12 C64 1.441(3) . ?
N1 C6 1.424(3) . ?
N1 C7 1.289(3) . ?
N2 C23 1.282(3) . ?
N2 C24 1.430(3) . ?
N3 C54 1.290(3) . ?
N3 C55 1.423(3) . ?
N4 C37 1.423(3) . ?
N4 C38 1.293(3) . ?
C1 C2 1.399(3) . ?
C1 C6 1.412(3) . ?
C2 H2 0.9500 . ?
C2 C3 1.392(4) . ?
C3 H3 0.9500 . ?
C3 C4 1.400(4) . ?
C4 C5 1.389(3) . ?
C4 C30 1.517(4) . ?
C5 H5 0.9500 . ?
C5 C6 1.396(3) . ?
C7 H7 0.9500 . ?
C7 C8 1.461(3) . ?
C8 C9 1.403(3) . ?
C8 C13 1.404(3) . ?
C9 C10 1.395(3) . ?
C10 H10 0.9500 . ?
C10 C11 1.383(4) . ?
C11 H11A 0.9500 . ?
C11 C12 1.384(4) . ?
C12 H12A 0.9500 . ?
C12 C13 1.385(4) . ?
C13 H13 0.9500 . ?
C14 H14A 0.9900 . ?
C14 H14B 0.9900 . ?
C14 C15 1.527(3) . ?
C15 H15 1.0000 . ?
C15 C16 1.527(3) . ?
C16 H16A 0.9900 . ?
C16 H16B 0.9900 . ?
C17 C18 1.386(3) . ?
C17 C22 1.407(3) . ?
C18 H18 0.9500 . ?
C18 C19 1.393(3) . ?
C19 H19 0.9500 . ?
C19 C20 1.390(4) . ?
C20 H20 0.9500 . ?
C20 C21 1.388(3) . ?
C21 H21 0.9500 . ?
C21 C22 1.400(3) . ?
C22 C23 1.465(3) . ?
C23 H23 0.9500 . ?
C24 C25 1.393(3) . ?
C24 C29 1.414(3) . ?
C25 H25 0.9500 . ?
C25 C26 1.395(3) . ?
C26 C27 1.397(4) . ?
C26 C31 1.514(4) . ?
C27 H27 0.9500 . ?
C27 C28 1.386(3) . ?
C28 H28 0.9500 . ?
C28 C29 1.397(3) . ?
C30 H30A 0.9800 . ?
C30 H30B 0.9800 . ?
C30 H30C 0.9800 . ?
C31 H31A 0.9800 . ?
C31 H31B 0.9800 . ?
C31 H31C 0.9800 . ?
C32 C33 1.393(3) . ?
C32 C37 1.411(3) . ?
C33 H33 0.9500 . ?
C33 C34 1.384(3) . ?
C34 H34 0.9500 . ?
C34 C35 1.397(4) . ?
C35 C36 1.394(3) . ?
C35 C61 1.515(3) . ?
C36 H36 0.9500 . ?
C36 C37 1.400(3) . ?
C38 H38 0.9500 . ?
C38 C39 1.456(3) . ?
C39 C40 1.407(3) . ?
C39 C44 1.408(3) . ?
C40 H40 0.9500 . ?
C40 C41 1.382(4) . ?
C41 H41 0.9500 . ?
C41 C42 1.380(4) . ?
C42 H42 0.9500 . ?
C42 C43 1.386(4) . ?
C43 H43 0.9500 . ?
C43 C44 1.397(3) . ?
C45 H45A 0.9900 . ?
C45 H45B 0.9900 . ?
C45 C46 1.530(3) . ?
C46 H46 1.0000 . ?
C46 C47 1.519(3) . ?
C47 H47A 0.9900 . ?
C47 H47B 0.9900 . ?
C48 C49 1.388(3) . ?
C48 C53 1.405(3) . ?
C49 H49 0.9500 . ?
C49 C50 1.393(3) . ?
C50 H50 0.9500 . ?
C50 C51 1.395(4) . ?
C51 H51 0.9500 . ?
C51 C52 1.388(3) . ?
C52 H52 0.9500 . ?
C52 C53 1.405(3) . ?
C53 C54 1.461(3) . ?
C54 H54 0.9500 . ?
C55 C56 1.398(3) . ?
C55 C60 1.415(3) . ?
C56 H56 0.9500 . ?
C56 C57 1.385(3) . ?
C57 C58 1.398(3) . ?
C57 C62 1.509(3) . ?
C58 H58 0.9500 . ?
C58 C59 1.385(3) . ?
C59 H59 0.9500 . ?
C59 C60 1.401(3) . ?
C61 H61A 0.9800 . ?
C61 H61B 0.9800 . ?
C61 H61C 0.9800 . ?
C62 H62A 0.9800 . ?
C62 H62B 0.9800 . ?
C62 H62C 0.9800 . ?
C63 H63A 0.9800 . ?
C63 H63B 0.9800 . ?
C63 H63C 0.9800 . ?
C64 H64A 0.9800 . ?
C64 H64B 0.9800 . ?
C64 H64C 0.9800 . ?
F1 B1 1.384(4) . ?
F2 B1 1.382(4) . ?
F3 B1 1.388(4) . ?
F4 B1 1.373(4) . ?
F6 B2 1.352(4) . ?
F8 B2 1.360(5) . ?
B2 F5 1.401(7) . ?
B2 F7 1.497(11) . ?
B2 F5B 1.447(7) . ?
B2 F7B 1.322(10) . ?
O13 H13A 0.8400 . ?
O13 C65 1.424(4) . ?
C65 H65A 0.9800 . ?
C65 H65B 0.9800 . ?
C65 H65C 0.9800 . ?
O14 H14 0.8400 . ?
O14 C66 1.425(4) . ?
C66 H66A 0.9800 . ?
C66 H66B 0.9800 . ?
C66 H66C 0.9800 . ?
O15 H15A 0.8400 . ?
O15 C67 1.429(3) . ?
C67 H67A 0.9800 . ?
C67 H67B 0.9800 . ?
C67 H67C 0.9800 . ?
O16 H16 0.8400 . ?
O16 C68 1.432(4) . ?
C68 H68A 0.9800 . ?
C68 H68B 0.9800 . ?
C68 H68C 0.9800 . ?

loop_
_geom_torsion_atom_site_label_1
_geom_torsion_atom_site_label_2
_geom_torsion_atom_site_label_3
_geom_torsion_atom_site_label_4
_geom_torsion
_geom_torsion_site_symmetry_1
_geom_torsion_site_symmetry_2
_geom_torsion_site_symmetry_3
_geom_torsion_site_symmetry_4
_geom_torsion_publ_flag
Co1 O1 C15 C14 46.3(2) . . . . ?
Co1 O1 C15 C16 167.74(14) . . . . ?
Co1 O2 C1 C2 157.89(18) . . . . ?
Co1 O2 C1 C6 -22.1(2) . . . . ?
Co1 O3 C60 C55 78.7(2) . . . . ?
Co1 O3 C60 C59 -100.8(2) . . . . ?
Co1 O7 C9 C8 -24.0(3) . . . . ?
Co1 O7 C9 C10 157.38(17) . . . . ?
Co1 O7 C14 C15 25.5(2) . . . . ?
Co1 N1 C6 C1 17.3(2) . . . . ?
Co1 N1 C6 C5 -160.3(2) . . . . ?
Co1 N1 C7 C8 4.5(4) . . . . ?
Co2 O1 C15 C14 -77.9(2) . . . . ?
Co2 O1 C15 C16 43.5(2) . . . . ?
Co2 O3 C60 C55 -158.10(16) . . . . ?
Co2 O3 C60 C59 22.5(3) . . . . ?
Co2 O4 C29 C24 23.4(2) . . . . ?
Co2 O4 C29 C28 -156.73(18) . . . . ?
Co2 O5 C32 C33 90.9(2) . . . . ?
Co2 O5 C32 C37 -89.3(2) . . . . ?
Co2 O8 C16 C15 37.01(19) . . . . ?
Co2 O8 C17 C18 -148.24(17) . . . . ?
Co2 O8 C17 C22 32.4(3) . . . . ?
Co2 N2 C23 C22 -14.8(4) . . . . ?
Co2 N2 C24 C25 160.7(2) . . . . ?
Co2 N2 C24 C29 -13.5(2) . . . . ?
Co3 O2 C1 C2 -90.8(2) . . . . ?
Co3 O2 C1 C6 89.2(2) . . . . ?
Co3 O3 C60 C55 -23.2(2) . . . . ?
Co3 O3 C60 C59 157.34(17) . . . . ?
Co3 O4 C29 C24 159.35(16) . . . . ?
Co3 O4 C29 C28 -20.8(3) . . . . ?
Co3 O6 C46 C45 78.5(2) . . . . ?
Co3 O6 C46 C47 -42.5(2) . . . . ?
Co3 O9 C47 C46 -38.76(18) . . . . ?
Co3 O9 C48 C49 145.52(17) . . . . ?
Co3 O9 C48 C53 -36.1(3) . . . . ?
Co3 N3 C54 C53 12.7(4) . . . . ?
Co3 N3 C55 C56 -162.04(19) . . . . ?
Co3 N3 C55 C60 12.8(2) . . . . ?
Co4 O4 C29 C24 -76.7(2) . . . . ?
Co4 O4 C29 C28 103.2(2) . . . . ?
Co4 O5 C32 C33 -156.58(18) . . . . ?
Co4 O5 C32 C37 23.3(2) . . . . ?
Co4 O6 C46 C45 -45.8(2) . . . . ?
Co4 O6 C46 C47 -166.86(14) . . . . ?
Co4 O10 C44 C39 24.8(3) . . . . ?
Co4 O10 C44 C43 -155.63(18) . . . . ?
Co4 O10 C45 C46 -24.6(2) . . . . ?
Co4 N4 C37 C32 -18.4(2) . . . . ?
Co4 N4 C37 C36 158.2(2) . . . . ?
Co4 N4 C38 C39 -3.7(4) . . . . ?
O1 C15 C16 O8 -52.3(2) . . . . ?
O2 C1 C2 C3 178.6(2) . . . . ?
O2 C1 C6 N1 3.5(3) . . . . ?
O2 C1 C6 C5 -178.8(2) . . . . ?
O5 C32 C33 C34 179.4(2) . . . . ?
O5 C32 C37 N4 -3.3(3) . . . . ?
O5 C32 C37 C36 179.9(2) . . . . ?
O6 C46 C47 O9 52.9(2) . . . . ?
O7 C9 C10 C11 179.1(2) . . . . ?
O7 C14 C15 O1 -46.8(2) . . . . ?
O7 C14 C15 C16 -167.96(17) . . . . ?
O8 C17 C18 C19 179.3(2) . . . . ?
O8 C17 C22 C21 -179.2(2) . . . . ?
O8 C17 C22 C23 2.8(4) . . . . ?
O9 C48 C49 C50 -179.5(2) . . . . ?
O9 C48 C53 C52 -179.1(2) . . . . ?
O9 C48 C53 C54 0.5(4) . . . . ?
O10 C45 C46 O6 46.0(2) . . . . ?
O10 C45 C46 C47 166.97(17) . . . . ?
N1 C7 C8 C9 8.5(4) . . . . ?
N1 C7 C8 C13 -171.0(2) . . . . ?
N2 C24 C25 C26 -174.5(2) . . . . ?
N2 C24 C29 O4 -6.8(3) . . . . ?
N2 C24 C29 C28 173.3(2) . . . . ?
N3 C55 C56 C57 174.6(2) . . . . ?
N3 C55 C60 O3 7.1(3) . . . . ?
N3 C55 C60 C59 -173.39(19) . . . . ?
N4 C38 C39 C40 169.7(2) . . . . ?
N4 C38 C39 C44 -9.7(4) . . . . ?
C1 C2 C3 C4 0.0(4) . . . . ?
C2 C1 C6 N1 -176.5(2) . . . . ?
C2 C1 C6 C5 1.2(3) . . . . ?
C2 C3 C4 C5 1.5(4) . . . . ?
C2 C3 C4 C30 -177.6(2) . . . . ?
C3 C4 C5 C6 -1.7(4) . . . . ?
C4 C5 C6 N1 177.8(2) . . . . ?
C4 C5 C6 C1 0.4(4) . . . . ?
C6 N1 C7 C8 -179.7(2) . . . . ?
C6 C1 C2 C3 -1.4(3) . . . . ?
C7 N1 C6 C1 -159.3(2) . . . . ?
C7 N1 C6 C5 23.1(4) . . . . ?
C7 C8 C9 O7 2.6(4) . . . . ?
C7 C8 C9 C10 -178.8(2) . . . . ?
C7 C8 C13 C12 178.7(2) . . . . ?
C8 C9 C10 C11 0.5(4) . . . . ?
C9 O7 C14 C15 -178.83(18) . . . . ?
C9 C8 C13 C12 -0.9(4) . . . . ?
C9 C10 C11 C12 -1.4(4) . . . . ?
C10 C11 C12 C13 1.2(4) . . . . ?
C11 C12 C13 C8 -0.1(4) . . . . ?
C13 C8 C9 O7 -178.0(2) . . . . ?
C13 C8 C9 C10 0.6(4) . . . . ?
C14 O7 C9 C8 -174.8(2) . . . . ?
C14 O7 C9 C10 6.6(3) . . . . ?
C14 C15 C16 O8 70.2(2) . . . . ?
C16 O8 C17 C18 83.6(2) . . . . ?
C16 O8 C17 C22 -95.7(2) . . . . ?
C17 O8 C16 C15 172.68(18) . . . . ?
C17 C18 C19 C20 -0.2(4) . . . . ?
C17 C22 C23 N2 -15.3(4) . . . . ?
C18 C17 C22 C21 1.5(3) . . . . ?
C18 C17 C22 C23 -176.6(2) . . . . ?
C18 C19 C20 C21 1.5(4) . . . . ?
C19 C20 C21 C22 -1.3(4) . . . . ?
C20 C21 C22 C17 -0.2(4) . . . . ?
C20 C21 C22 C23 178.1(2) . . . . ?
C21 C22 C23 N2 166.6(2) . . . . ?
C22 C17 C18 C19 -1.4(4) . . . . ?
C23 N2 C24 C25 -27.3(3) . . . . ?
C23 N2 C24 C29 158.5(2) . . . . ?
C24 N2 C23 C22 175.1(2) . . . . ?
C24 C25 C26 C27 1.6(4) . . . . ?
C24 C25 C26 C31 179.8(3) . . . . ?
C25 C24 C29 O4 178.7(2) . . . . ?
C25 C24 C29 C28 -1.2(3) . . . . ?
C25 C26 C27 C28 -1.0(4) . . . . ?
C26 C27 C28 C29 -0.6(4) . . . . ?
C27 C28 C29 O4 -178.2(2) . . . . ?
C27 C28 C29 C24 1.7(3) . . . . ?
C29 C24 C25 C26 -0.5(4) . . . . ?
C30 C4 C5 C6 177.4(2) . . . . ?
C31 C26 C27 C28 -179.3(3) . . . . ?
C32 C33 C34 C35 1.3(4) . . . . ?
C33 C32 C37 N4 176.6(2) . . . . ?
C33 C32 C37 C36 -0.2(3) . . . . ?
C33 C34 C35 C36 -1.6(4) . . . . ?
C33 C34 C35 C61 178.4(2) . . . . ?
C34 C35 C36 C37 0.9(4) . . . . ?
C35 C36 C37 N4 -176.5(2) . . . . ?
C35 C36 C37 C32 0.0(4) . . . . ?
C37 N4 C38 C39 -179.6(2) . . . . ?
C37 C32 C33 C34 -0.4(3) . . . . ?
C38 N4 C37 C32 158.3(2) . . . . ?
C38 N4 C37 C36 -25.0(3) . . . . ?
C38 C39 C40 C41 -178.5(2) . . . . ?
C38 C39 C44 O10 -2.2(4) . . . . ?
C38 C39 C44 C43 178.2(2) . . . . ?
C39 C40 C41 C42 0.1(4) . . . . ?
C40 C39 C44 O10 178.4(2) . . . . ?
C40 C39 C44 C43 -1.2(4) . . . . ?
C40 C41 C42 C43 -1.0(4) . . . . ?
C41 C42 C43 C44 0.8(4) . . . . ?
C42 C43 C44 O10 -179.2(2) . . . . ?
C42 C43 C44 C39 0.3(4) . . . . ?
C44 O10 C45 C46 -179.80(18) . . . . ?
C44 C39 C40 C41 1.0(4) . . . . ?
C45 O10 C44 C39 174.9(2) . . . . ?
C45 O10 C44 C43 -5.5(3) . . . . ?
C45 C46 C47 O9 -69.7(2) . . . . ?
C47 O9 C48 C49 -88.2(2) . . . . ?
C47 O9 C48 C53 90.2(2) . . . . ?
C48 O9 C47 C46 -172.62(18) . . . . ?
C48 C49 C50 C51 -1.9(4) . . . . ?
C48 C53 C54 N3 15.1(4) . . . . ?
C49 C48 C53 C52 -0.8(3) . . . . ?
C49 C48 C53 C54 178.8(2) . . . . ?
C49 C50 C51 C52 0.3(4) . . . . ?
C50 C51 C52 C53 1.1(4) . . . . ?
C51 C52 C53 C48 -0.8(4) . . . . ?
C51 C52 C53 C54 179.5(2) . . . . ?
C52 C53 C54 N3 -165.2(2) . . . . ?
C53 C48 C49 C50 2.2(4) . . . . ?
C54 N3 C55 C56 24.5(3) . . . . ?
C54 N3 C55 C60 -160.7(2) . . . . ?
C55 N3 C54 C53 -175.5(2) . . . . ?
C55 C56 C57 C58 -1.7(4) . . . . ?
C55 C56 C57 C62 -178.8(3) . . . . ?
C56 C55 C60 O3 -177.8(2) . . . . ?
C56 C55 C60 C59 1.7(3) . . . . ?
C56 C57 C58 C59 1.8(4) . . . . ?
C57 C58 C59 C60 -0.2(4) . . . . ?
C58 C59 C60 O3 177.9(2) . . . . ?
C58 C59 C60 C55 -1.6(3) . . . . ?
C60 C55 C56 C57 -0.1(4) . . . . ?
C61 C35 C36 C37 -179.1(2) . . . . ?
C62 C57 C58 C59 178.9(3) . . . . ?
